data_4323333
loop_
_publ_author_name
'F. Albert Cotton'
'Evgeny V. Dikarev'
'Wai-Yeung Wong'

_publ_section_title
;
 W2Cl4(NR2)2(PR'3)2 Molecules. 5. Preparation and Characterization of
 W2Cl4(NEt2)2(L-L) (L-L = dmpm, dmpe, dppe), W2Cl4(NBu2)2(L-L) (L-L =
 dmpm, dmpe), and W2Cl4(NHex2)2(dmpm). First Complexes with Bridging
 Diphosphine Ligands in a cis,trans-Stereochemistry
;
_journal_name_full 'Inorganic Chemistry'
_journal_page_first 902
_journal_page_last 912
_journal_paper_doi 10.1021/ic961151z
_journal_volume 36
_journal_year 1997
_chemical_compound_source synthesized
_chemical_formula_analytical 'not measured'
_chemical_formula_moiety 'C21 H50 Cl4 N2 P2 W2'
_chemical_formula_structural cis,cis-W2Cl4(n-Bu2N)2(DMPM)
_chemical_formula_sum 'C21 H50 Cl4 N2 P2 W2'
_chemical_formula_weight 902.07
_chemical_name_common
;
 cis,cis-Tetrachloro-bis(dibutylamido)-bis(dimethylphosphino)methane
 ditungsten(III)
;
_chemical_name_systematic
; 
 1,1,2,2-Tetrachloro-1,2-bis(dibutylamido)-(cis,cis)-bis(dimethyl-
 phosphino)methane ditungsten(III) 
;
_space_group_IT_number 15
_symmetry_cell_setting monoclinic
_symmetry_space_group_name_Hall '-C 2yc'
_symmetry_space_group_name_H-M 'C 1 2/c 1'
_atom_sites_solution_hydrogens geom
_atom_sites_solution_primary direct
_atom_sites_solution_secondary difmap
_audit_creation_method SHELXL
_cell_angle_alpha 90.00
_cell_angle_beta 103.33(2)
_cell_angle_gamma 90.00
_cell_formula_units_Z 8
_cell_length_a 18.011(4)
_cell_length_b 17.221(4)
_cell_length_c 21.264(6)
_cell_measurement_reflns_used 250
_cell_measurement_temperature 213(2)
_cell_measurement_theta_max 20.8
_cell_measurement_theta_min 9.05
_cell_volume 6418(3)
_computing_cell_refinement 'MADNES (Enraf-Nonius, 1989)'
_computing_data_collection 'MADNES (Enraf-Nonius, 1989)'
_computing_data_reduction 'MADNES (Enraf-Nonius, 1989)'
_computing_molecular_graphics 'SHELXTL V.5 (Siemens, 1994)'
_computing_publication_material CIFTAB
_computing_structure_refinement 'SHELXL-93 (Sheldrick, 1993)'
_computing_structure_solution 'SHELXS-86 (Sheldrick, 1990)'
_diffrn_ambient_temperature 213(2)
_diffrn_measurement_device 'FAST (Enraf-Nonius)'
_diffrn_measurement_method '\w rotation 0.25\%'
_diffrn_radiation_monochromator graphite
_diffrn_radiation_source 'fine-focus sealed tube'
_diffrn_radiation_type 'Mo K\a'
_diffrn_radiation_wavelength 0.71073
_diffrn_reflns_av_R_equivalents 0.0000
_diffrn_reflns_av_sigmaI/netI 0.1738
_diffrn_reflns_limit_h_max 20
_diffrn_reflns_limit_h_min -21
_diffrn_reflns_limit_k_max 20
_diffrn_reflns_limit_k_min 0
_diffrn_reflns_limit_l_max 25
_diffrn_reflns_limit_l_min 0
_diffrn_reflns_number 5671
_diffrn_reflns_theta_max 25.18
_diffrn_reflns_theta_min 2.36
_diffrn_standards_number 0
_exptl_absorpt_coefficient_mu 7.609
_exptl_absorpt_correction_type none
_exptl_crystal_colour red-brown
_exptl_crystal_density_diffrn 1.867
_exptl_crystal_density_meas ?
_exptl_crystal_density_method none
_exptl_crystal_description block-shaped
_exptl_crystal_F_000 3488
_exptl_crystal_size_max 0.125
_exptl_crystal_size_mid 0.075
_exptl_crystal_size_min 0.050
_refine_diff_density_max 2.743
_refine_diff_density_min -1.440
_refine_diff_density_rms 0.284
_refine_ls_extinction_coef noref
_refine_ls_extinction_method none
_refine_ls_goodness_of_fit_all 0.916
_refine_ls_goodness_of_fit_obs 1.108
_refine_ls_hydrogen_treatment noref
_refine_ls_matrix_type full
_refine_ls_number_parameters 281
_refine_ls_number_reflns 5671
_refine_ls_number_restraints 24
_refine_ls_restrained_S_all 0.916
_refine_ls_restrained_S_obs 1.106
_refine_ls_R_factor_all 0.1328
_refine_ls_R_factor_obs 0.0608
_refine_ls_shift/esd_max 0.000
_refine_ls_shift/esd_mean 0.000
_refine_ls_structure_factor_coef Fsqd
_refine_ls_weighting_details 'w=1/[\s^2^(Fo^2^)+(0.0165P)^2^+0.0000P] where P=(Fo^2^+2Fc^2^)/3'
_refine_ls_weighting_scheme calc
_refine_ls_wR_factor_all 0.1495
_refine_ls_wR_factor_obs 0.1254
_reflns_number_observed 2846
_reflns_number_total 5671
_reflns_observed_criterion I>2\s(I)
_cod_data_source_file ic961151z_5.cif
_cod_data_source_block W2Cl4(NBu2)2(DMPM)
_cod_depositor_comments
;
The following automatic conversions were performed:

'_exptl_crystal_density_meas' value 'not measured' was changed to '?'
- the value is perceived as not measured.

Automatic conversion script
Id: cif_fix_values 3008 2015-01-20 13:52:24Z robertas 

The following automatic conversions were performed:

'_refine_ls_weighting_scheme' value 'calc
w=1/[\s^2^(Fo^2^)+(0.0165P)^2^+0.0000P] where P=(Fo^2^+2Fc^2^)/3' was
changed to 'calc'. New tag '_refine_ls_weighting_details' was
created. The value of the new tag was set to
'w=1/[\s^2^(Fo^2^)+(0.0165P)^2^+0.0000P] where P=(Fo^2^+2Fc^2^)/3'.

Automatic conversion script
Id: cif_fix_values 3143 2015-03-26 13:38:13Z robertas 
;
_cod_database_code 4323333

loop_
_symmetry_equiv_pos_as_xyz
'x, y, z'
'-x, y, -z+1/2'
'x+1/2, y+1/2, z'
'-x+1/2, y+1/2, -z+1/2'
'-x, -y, -z'
'x, -y, z-1/2'
'-x+1/2, -y+1/2, -z'
'x+1/2, -y+1/2, z-1/2'

loop_
_atom_site_aniso_label
_atom_site_aniso_U_11
_atom_site_aniso_U_22
_atom_site_aniso_U_33
_atom_site_aniso_U_23
_atom_site_aniso_U_13
_atom_site_aniso_U_12
W1 0.0197(4) 0.0196(3) 0.0228(4) -0.0001(3) 0.0015(3) -0.0010(3)
W2 0.0164(4) 0.0157(3) 0.0276(4) -0.0005(3) -0.0003(3) 0.0001(3)
P1 0.025(3) 0.031(2) 0.025(3) 0.003(2) 0.006(2) 0.000(2)
P2 0.023(2) 0.011(2) 0.032(3) 0.000(2) 0.000(2) 0.004(2)
Cl1 0.039(3) 0.024(2) 0.041(3) -0.007(2) 0.008(2) 0.001(2)
Cl2 0.036(3) 0.037(2) 0.029(2) 0.005(2) 0.012(2) 0.002(2)
Cl3 0.028(2) 0.030(2) 0.046(3) -0.001(2) 0.007(2) 0.002(2)
Cl4 0.041(3) 0.021(2) 0.044(3) 0.003(2) 0.012(2) -0.007(2)
N1 0.054(11) 0.030(8) 0.019(8) 0.004(6) -0.014(8) -0.003(7)
N2 0.023(8) 0.020(7) 0.038(9) 0.008(6) 0.023(7) 0.000(6)
C1 0.041(12) 0.020(9) 0.053(14) 0.004(8) 0.007(11) 0.004(8)
C2 0.032(10) 0.028(9) 0.033(11) -0.003(8) 0.020(9) -0.015(8)
C3 0.030(12) 0.008(9) 0.066(15) 0.000 0.002(12) 0.000
C4 0.035(11) 0.023(9) 0.028(11) -0.007(7) 0.007(9) -0.004(8)
C5 0.057(12) 0.019(8) 0.011(8) 0.009(7) 0.016(9) 0.005(8)
C6 0.027(11) 0.036(10) 0.043(13) -0.005(9) -0.002(9) 0.007(8)
C7 0.038(12) 0.029(10) 0.056(14) 0.013(9) 0.032(11) 0.004(8)
C8 0.033(11) 0.017(8) 0.054(13) -0.005(8) 0.006(10) -0.010(8)
C9 0.036(11) 0.043(11) 0.055(13) -0.013(10) 0.036(10) -0.016(10)
C10 0.102(20) 0.041(12) 0.031(12) 0.021(9) -0.030(13) -0.042(13)
C11 0.097(23) 0.088(20) 0.081(21) 0.023(16) -0.051(19) 0.026(18)
C12 0.031(11) 0.052(12) 0.026(11) 0.003(9) -0.007(9) 0.008(9)
C13 0.019(9) 0.029(10) 0.045(12) 0.012(8) -0.013(9) -0.005(8)
C14 0.028(14) 0.024(13) 0.053(19) 0.000 -0.027(14) 0.000
C15 0.018(8) 0.042(10) 0.044(11) 0.027(8) -0.014(8) 0.006(7)
C16 0.019(9) 0.037(10) 0.081(16) 0.018(11) 0.005(10) -0.007(9)
C17 0.038(10) 0.042(10) 0.032(10) 0.033(8) -0.016(8) -0.007(9)
C18 0.061(16) 0.060(16) 0.065(17) 0.001(13) -0.012(14) 0.002(13)
C19 0.027(10) 0.037(10) 0.017(9) 0.000(7) 0.000(8) -0.016(8)
C20 0.012(8) 0.020(8) 0.043(12) 0.002(7) -0.008(8) -0.011(7)
C21 0.069(13) 0.037(10) 0.046(11) 0.000(8) 0.051(10) 0.019(9)
C22 0.061(15) 0.034(11) 0.068(17) 0.011(11) 0.017(13) -0.014(10)

loop_
_atom_site_label
_atom_site_type_symbol
_atom_site_fract_x
_atom_site_fract_y
_atom_site_fract_z
_atom_site_U_iso_or_equiv
_atom_site_thermal_displace_type
_atom_site_occupancy
_atom_site_calc_flag
_atom_site_refinement_flags
_atom_site_disorder_group
W1 W 0.45439(4) 0.34976(4) 0.20081(3) 0.0212(2) Uani 1 d . .
W2 W 0.56538(3) 0.14597(4) 0.77382(3) 0.0207(2) Uani 1 d . .
P1 P 0.4178(3) 0.4882(3) 0.2145(2) 0.0268(11) Uani 1 d . .
P2 P 0.5618(2) 0.0071(2) 0.8106(2) 0.0230(10) Uani 1 d . .
Cl1 Cl 0.4694(3) 0.2300(2) 0.1467(2) 0.0347(11) Uani 1 d . .
Cl2 Cl 0.5062(3) 0.4132(2) 0.1195(2) 0.0328(10) Uani 1 d . .
Cl3 Cl 0.6373(3) 0.0832(2) 0.7056(2) 0.0348(11) Uani 1 d . .
Cl4 Cl 0.6128(3) 0.2667(2) 0.7419(2) 0.0353(11) Uani 1 d . .
N1 N 0.3613(9) 0.3118(8) 0.2234(7) 0.038(4) Uani 1 d . .
N2 N 0.5720(8) 0.1789(7) 0.8602(7) 0.024(3) Uani 1 d . .
C1 C 0.3759(11) 0.5426(9) 0.1423(10) 0.038(5) Uani 1 d . .
H1A H 0.4078(11) 0.5379(9) 0.1114(10) 0.058 Uiso 1 calc R .
H1B H 0.3719(11) 0.5969(9) 0.1533(10) 0.058 Uiso 1 calc R .
H1C H 0.3255(11) 0.5223(9) 0.1233(10) 0.058 Uiso 1 calc R .
C2 C 0.3489(9) 0.5058(9) 0.2637(8) 0.029(4) Uani 1 d . .
H2A H 0.3652(9) 0.4791(9) 0.3047(8) 0.043 Uiso 1 calc R .
H2B H 0.2993(9) 0.4866(9) 0.2412(8) 0.043 Uiso 1 calc R .
H2C H 0.3457(9) 0.5611(9) 0.2712(8) 0.043 Uiso 1 calc R .
C3 C 0.5000 0.5486(12) 0.2500 0.036(6) Uani 1 d SU .
H3A H 0.4875 0.5820(12) 0.2834 0.043 Uiso 0.50 calc PR .
H3B H 0.5125 0.5820(12) 0.2166 0.043 Uiso 0.50 calc PR .
C4 C 0.3418(10) 0.2946(9) 0.2841(8) 0.029(4) Uani 1 d . .
H4A H 0.2929(10) 0.3192(9) 0.2846(8) 0.035 Uiso 1 calc R .
H4B H 0.3807(10) 0.3169(9) 0.3194(8) 0.035 Uiso 1 calc R .
C5 C 0.3361(11) 0.2090(9) 0.2954(8) 0.028(4) Uani 1 d . .
H5A H 0.2935(11) 0.1879(9) 0.2625(8) 0.033 Uiso 1 calc R .
H5B H 0.3829(11) 0.1838(9) 0.2898(8) 0.033 Uiso 1 calc R .
C6 C 0.3242(11) 0.1890(10) 0.3606(9) 0.037(5) Uani 1 d . .
H6A H 0.2743(11) 0.2085(10) 0.3644(9) 0.045 Uiso 1 calc R .
H6B H 0.3634(11) 0.2149(10) 0.3936(9) 0.045 Uiso 1 calc R .
C7 C 0.3281(11) 0.1019(9) 0.3727(10) 0.038(5) Uani 1 d . .
H7A H 0.3201(11) 0.0913(9) 0.4155(10) 0.057 Uiso 1 calc R .
H7B H 0.3778(11) 0.0826(9) 0.3698(10) 0.057 Uiso 1 calc R .
H7C H 0.2887(11) 0.0762(9) 0.3406(10) 0.057 Uiso 1 calc R .
C8 C 0.3009(10) 0.2945(9) 0.1692(9) 0.035(5) Uani 1 d . .
H8A H 0.2536(10) 0.2899(9) 0.1842(9) 0.042 Uiso 1 calc R .
H8B H 0.3111(10) 0.2437(9) 0.1522(9) 0.042 Uiso 1 calc R .
C9 C 0.2881(10) 0.3513(11) 0.1152(9) 0.041(5) Uani 1 d . .
H9A H 0.3326(10) 0.3517(11) 0.0959(9) 0.049 Uiso 1 calc R .
H9B H 0.2826(10) 0.4034(11) 0.1321(9) 0.049 Uiso 1 calc R .
C10 C 0.2143(14) 0.3307(12) 0.0614(9) 0.066(8) Uani 1 d . .
H10A H 0.2183(14) 0.2772(12) 0.0470(9) 0.079 Uiso 1 calc R .
H10B H 0.1695(14) 0.3338(12) 0.0802(9) 0.079 Uiso 1 calc R .
C11 C 0.2028(16) 0.3838(16) 0.0040(13) 0.101(11) Uani 1 d . .
H11A H 0.1569(16) 0.3688(16) -0.0274(13) 0.151 Uiso 1 calc R .
H11B H 0.2464(16) 0.3802(16) -0.0154(13) 0.151 Uiso 1 calc R .
H11C H 0.1976(16) 0.4369(16) 0.0178(13) 0.151 Uiso 1 calc R .
C12 C 0.6536(10) -0.0469(11) 0.8295(9) 0.039(5) Uani 1 d . .
H12A H 0.6905(10) -0.0187(11) 0.8618(9) 0.058 Uiso 1 calc R .
H12B H 0.6726(10) -0.0521(11) 0.7905(9) 0.058 Uiso 1 calc R .
H12C H 0.6456(10) -0.0980(11) 0.8459(9) 0.058 Uiso 1 calc R .
C13 C 0.5278(9) -0.0076(10) 0.8845(9) 0.035(5) Uani 1 d . .
H13A H 0.5585(9) 0.0230(10) 0.9192(9) 0.052 Uiso 1 calc R .
H13B H 0.5320(9) -0.0621(10) 0.8962(9) 0.052 Uiso 1 calc R .
H13C H 0.4749(9) 0.0085(10) 0.8772(9) 0.052 Uiso 1 calc R .
C14 C 0.5000 -0.0529(14) 0.7500 0.041(7) Uani 1 d S .
H14A H 0.4688 -0.0864(14) 0.7709 0.049 Uiso 0.50 calc PR .
H14B H 0.5312 -0.0864(14) 0.7291 0.049 Uiso 0.50 calc PR .
C15 C 0.6542(10) 0.1887(11) 0.8927(9) 0.038(5) Uani 1 d U .
H15A H 0.6643(10) 0.2442(11) 0.9002(9) 0.046 Uiso 1 calc R .
H15B H 0.6848(10) 0.1710(11) 0.8629(9) 0.046 Uiso 1 calc R .
C16 C 0.6816(10) 0.1471(11) 0.9557(11) 0.047(5) Uani 1 d . .
H16A H 0.6618(10) 0.0939(11) 0.9513(11) 0.056 Uiso 1 calc R .
H16B H 0.6609(10) 0.1730(11) 0.9889(11) 0.056 Uiso 1 calc R .
C17 C 0.7676(10) 0.1442(11) 0.9776(9) 0.041(5) Uani 1 d U .
H17A H 0.7799(10) 0.1333(11) 1.0241(9) 0.049 Uiso 1 calc R .
H17B H 0.7866(10) 0.1966(11) 0.9723(9) 0.049 Uiso 1 calc R .
C18 C 0.8140(13) 0.0882(13) 0.9469(12) 0.067(7) Uani 1 d . .
H18A H 0.8678(13) 0.0944(13) 0.9669(12) 0.100 Uiso 1 calc R .
H18B H 0.8053(13) 0.0990(13) 0.9010(12) 0.100 Uiso 1 calc R .
H18C H 0.7985(13) 0.0353(13) 0.9532(12) 0.100 Uiso 1 calc R .
C19 C 0.5158(10) 0.1980(9) 0.9003(8) 0.028(4) Uani 1 d . .
H19A H 0.5301(10) 0.1710(9) 0.9419(8) 0.033 Uiso 1 calc R .
H19B H 0.4648(10) 0.1805(9) 0.8779(8) 0.033 Uiso 1 calc R .
C20 C 0.5151(9) 0.2877(9) 0.9118(9) 0.027(4) Uani 1 d . .
H20A H 0.5649(9) 0.3042(9) 0.9375(9) 0.033 Uiso 1 calc R .
H20B H 0.5058(9) 0.3147(9) 0.8701(9) 0.033 Uiso 1 calc R .
C21 C 0.4529(12) 0.3098(10) 0.9470(10) 0.045(5) Uani 1 d U .
H21A H 0.4677(12) 0.2914(10) 0.9918(10) 0.054 Uiso 1 calc R .
H21B H 0.4051(12) 0.2839(10) 0.9261(10) 0.054 Uiso 1 calc R .
C22 C 0.4395(13) 0.3981(10) 0.9468(12) 0.054(6) Uani 1 d . .
H22A H 0.3999(13) 0.4097(10) 0.9695(12) 0.081 Uiso 1 calc R .
H22B H 0.4239(13) 0.4164(10) 0.9026(12) 0.081 Uiso 1 calc R .
H22C H 0.4864(13) 0.4240(10) 0.9682(12) 0.081 Uiso 1 calc R .

loop_
_atom_type_symbol
_atom_type_description
_atom_type_scat_dispersion_real
_atom_type_scat_dispersion_imag
_atom_type_scat_source
C C 0.0033 0.0016 'International Tables Vol C Tables 4.2.6.8 and 6.1.1.4'
H H 0.0000 0.0000 'International Tables Vol C Tables 4.2.6.8 and 6.1.1.4'
W W -0.8490 6.8722 'International Tables Vol C Tables 4.2.6.8 and 6.1.1.4'
Cl Cl 0.1484 0.1585 'International Tables Vol C Tables 4.2.6.8 and 6.1.1.4'
P P 0.1023 0.0942 'International Tables Vol C Tables 4.2.6.8 and 6.1.1.4'
N N 0.0061 0.0033 'International Tables Vol C Tables 4.2.6.8 and 6.1.1.4'

loop_
_geom_angle_atom_site_label_1
_geom_angle_atom_site_label_2
_geom_angle_atom_site_label_3
_geom_angle
_geom_angle_site_symmetry_1
_geom_angle_site_symmetry_3
_geom_angle_publ_flag
N1 W1 W1 104.1(4) . 2_655 y
N1 W1 Cl1 91.6(4) . . y
W1 W1 Cl1 107.08(12) 2_655 . y
N1 W1 Cl2 145.4(4) . . y
W1 W1 Cl2 109.45(12) 2_655 . y
Cl1 W1 Cl2 86.6(2) . . y
N1 W1 P1 91.5(4) . . y
W1 W1 P1 92.61(11) 2_655 . y
Cl1 W1 P1 158.6(2) . . y
Cl2 W1 P1 78.92(15) . . y
N2 W2 W2 104.6(4) . 2_656 y
N2 W2 Cl4 93.9(4) . . y
W2 W2 Cl4 105.38(12) 2_656 . y
N2 W2 Cl3 142.4(4) . . y
W2 W2 Cl3 111.49(12) 2_656 . y
Cl4 W2 Cl3 86.7(2) . . y
N2 W2 P2 89.1(4) . . y
W2 W2 P2 92.26(10) 2_656 . y
Cl4 W2 P2 160.7(2) . . y
Cl3 W2 P2 79.45(15) . . y
C1 P1 C2 101.2(9) . . n
C1 P1 C3 101.3(8) . . n
C2 P1 C3 105.2(6) . . n
C1 P1 W1 117.6(6) . . n
C2 P1 W1 117.2(5) . . n
C3 P1 W1 112.4(6) . . n
C14 P2 C13 104.9(6) . . n
C14 P2 C12 103.7(8) . . n
C13 P2 C12 101.7(8) . . n
C14 P2 W2 112.0(6) . . n
C13 P2 W2 115.8(6) . . n
C12 P2 W2 117.2(6) . . n
C8 N1 C4 112.6(15) . . n
C8 N1 W1 114.1(12) . . n
C4 N1 W1 133.3(11) . . n
C15 N2 C19 116.0(14) . . n
C15 N2 W2 108.4(11) . . n
C19 N2 W2 135.5(11) . . n
P1 C3 P1 110.4(11) . 2_655 n
N1 C4 C5 112.7(13) . . n
C6 C5 C4 113.9(14) . . n
C5 C6 C7 112.0(15) . . n
N1 C8 C9 116.3(14) . . n
C8 C9 C10 111.5(14) . . n
C11 C10 C9 112.8(18) . . n
P2 C14 P2 110.7(13) . 2_656 n
N2 C15 C16 116.6(14) . . n
C15 C16 C17 113.2(15) . . n
C16 C17 C18 120.9(18) . . n
N2 C19 C20 109.7(12) . . n
C21 C20 C19 110.9(13) . . n
C20 C21 C22 112.1(15) . . n

loop_
_geom_bond_atom_site_label_1
_geom_bond_atom_site_label_2
_geom_bond_distance
_geom_bond_site_symmetry_2
_geom_bond_publ_flag
W1 N1 1.96(2) . y
W1 W1 2.3432(14) 2_655 y
W1 Cl1 2.407(4) . y
W1 Cl2 2.408(4) . y
W1 P1 2.508(5) . y
W2 N2 1.900(14) . y
W2 W2 2.3393(14) 2_656 y
W2 Cl4 2.405(4) . y
W2 Cl3 2.413(5) . y
W2 P2 2.521(4) . y
P1 C1 1.81(2) . n
P1 C2 1.82(2) . n
P1 C3 1.825(13) . n
P2 C14 1.819(14) . n
P2 C13 1.83(2) . n
P2 C12 1.86(2) . n
N1 C8 1.42(2) . n
N1 C4 1.44(2) . n
N2 C15 1.49(2) . n
N2 C19 1.50(2) . n
C3 P1 1.825(13) 2_655 n
C4 C5 1.50(2) . n
C5 C6 1.49(2) . n
C6 C7 1.52(2) . n
C8 C9 1.48(2) . n
C9 C10 1.58(3) . n
C10 C11 1.50(3) . n
C14 P2 1.819(14) 2_656 n
C15 C16 1.50(2) . n
C16 C17 1.51(2) . n
C17 C18 1.52(3) . n
C19 C20 1.56(2) . n
C20 C21 1.53(2) . n
C21 C22 1.54(2) . n

loop_
_geom_torsion_atom_site_label_1
_geom_torsion_atom_site_label_2
_geom_torsion_atom_site_label_3
_geom_torsion_atom_site_label_4
_geom_torsion
_geom_torsion_site_symmetry_1
_geom_torsion_site_symmetry_2
_geom_torsion_site_symmetry_3
_geom_torsion_site_symmetry_4
_geom_torsion_publ_flag
N1 W1 W1 N1 139.8(9) . . 2_655 2_655 n
N1 W1 W1 Cl2 -48.8(5) . . 2_655 2_655 y
N1 W1 W1 Cl1 43.6(5) . . 2_655 2_655 y
N1 W1 W1 P1 -128.0(5) . . 2_655 2_655 n
Cl2 W1 W1 N1 -48.8(5) . . 2_655 2_655 y
Cl2 W1 W1 Cl2 122.5(2) . . 2_655 2_655 n
Cl2 W1 W1 Cl1 -145.1(2) . . 2_655 2_655 n
Cl2 W1 W1 P1 43.3(2) . . 2_655 2_655 y
Cl1 W1 W1 N1 43.6(5) . . 2_655 2_655 y
Cl1 W1 W1 Cl2 -145.1(2) . . 2_655 2_655 n
Cl1 W1 W1 Cl1 -52.6(2) . . 2_655 2_655 y
Cl1 W1 W1 P1 135.8(2) . . 2_655 2_655 n
P1 W1 W1 N1 -128.0(5) . . 2_655 2_655 n
P1 W1 W1 Cl2 43.3(2) . . 2_655 2_655 y
P1 W1 W1 Cl1 135.8(2) . . 2_655 2_655 n
P1 W1 W1 P1 -35.8(2) . . 2_655 2_655 y
N2 W2 W2 N2 144.1(7) . . 2_656 2_656 n
N2 W2 W2 Cl4 45.8(4) . . 2_656 2_656 y
N2 W2 W2 Cl3 -46.8(4) . . 2_656 2_656 y
N2 W2 W2 P2 -126.3(4) . . 2_656 2_656 n
Cl4 W2 W2 N2 45.8(4) . . 2_656 2_656 y
Cl4 W2 W2 Cl4 -52.5(2) . . 2_656 2_656 y
Cl4 W2 W2 Cl3 -145.1(2) . . 2_656 2_656 n
Cl4 W2 W2 P2 135.4(2) . . 2_656 2_656 n
Cl3 W2 W2 N2 -46.8(4) . . 2_656 2_656 y
Cl3 W2 W2 Cl4 -145.1(2) . . 2_656 2_656 n
Cl3 W2 W2 Cl3 122.4(2) . . 2_656 2_656 n
Cl3 W2 W2 P2 42.9(2) . . 2_656 2_656 y
P2 W2 W2 N2 -126.3(4) . . 2_656 2_656 n
P2 W2 W2 Cl4 135.4(2) . . 2_656 2_656 n
P2 W2 W2 Cl3 42.9(2) . . 2_656 2_656 y
P2 W2 W2 P2 -36.7(2) . . 2_656 2_656 y
